data_5000379
_chemical_formula_moiety 'C44 H36 Cl2 N16 O V2 2+, 2(Cl 1-), 6(C H4 O)'
_chemical_formula_sum 'C50 H60 Cl4 N8 O7 V2'
_chemical_formula_weight 1128.77
_space_group_IT_number 14
_symmetry_cell_setting monoclinic
_symmetry_space_group_name_Hall '-P 2yn'
_symmetry_space_group_name_H-M 'P 1 21/n 1'
_cell_angle_alpha 90
_cell_angle_beta 114.928(6)
_cell_angle_gamma 90
_cell_formula_units_Z 4
_cell_length_a 13.2692(17)
_cell_length_b 29.629(3)
_cell_length_c 14.3184(19)
_cell_measurement_reflns_used 160
_cell_measurement_temperature 101
_cell_measurement_theta_max 17.36
_cell_measurement_theta_min 10.16
_cell_volume 5104.8(11)
_diffrn_ambient_temperature 101
_diffrn_detector_area_resol_mean ?
_diffrn_measured_fraction_theta_full 0
_diffrn_measured_fraction_theta_max 1
_diffrn_measurement_device_type 'refurbished Picker diffractometer'
_diffrn_measurement_method '\q/2\q scans'
_diffrn_radiation_type 'Mo K\a'
_diffrn_radiation_wavelength 0.71069
_diffrn_reflns_av_R_equivalents 0.057
_diffrn_reflns_limit_h_max 14
_diffrn_reflns_limit_h_min -14
_diffrn_reflns_limit_k_max 0
_diffrn_reflns_limit_k_min -31
_diffrn_reflns_limit_l_max 15
_diffrn_reflns_limit_l_min -15
_diffrn_reflns_number 13338
_diffrn_reflns_theta_full 0
_diffrn_reflns_theta_max 22.5
_diffrn_reflns_theta_min 3.0
_diffrn_standards_decay_% -2.6
_diffrn_standards_interval_count 200
_diffrn_standards_number 4
_exptl_absorpt_coefficient_mu 0.635
_exptl_absorpt_correction_T_max ?
_exptl_absorpt_correction_T_min ?
_exptl_absorpt_correction_type none
_exptl_absorpt_process_details none
_exptl_crystal_colour 'dark purple/black'
_exptl_crystal_density_diffrn 1.469
_exptl_crystal_density_meas ?
_exptl_crystal_density_method 'not measured'
_exptl_crystal_description prismatic
_exptl_crystal_F_000 2344
_exptl_crystal_size_max 0.48
_exptl_crystal_size_mid 0.44
_exptl_crystal_size_min 0.20
_refine_diff_density_max 0.94
_refine_diff_density_min -0.57
_refine_ls_abs_structure_details none
_refine_ls_abs_structure_Flack ?
_refine_ls_extinction_coef 0.000000054(18)
_refine_ls_extinction_expression
;
Larson, A. C. (1967).  Acta Cryst. 23, p. 664.  Eq. (3)
;
_refine_ls_extinction_method Zachariasen
_refine_ls_goodness_of_fit_ref 1.3855
_refine_ls_hydrogen_treatment noref
_refine_ls_matrix_type full
_refine_ls_number_parameters 224
_refine_ls_number_reflns 6684
_refine_ls_R_factor_gt 0.0603
_refine_ls_shift/su_max 0.004
_refine_ls_structure_factor_coef F
_refine_ls_weighting_details w^-1^=\s^2^(F)+(.07F)^2^
_refine_ls_weighting_scheme calc
_refine_ls_wR_factor_ref 0.0616
_reflns_number_gt 4874
_reflns_number_total 6684
_reflns_threshold_expression F>3.0\s(F)
_cod_original_sg_symbol_H-M 'P 21/n'
_cod_database_code 5000379

loop_
_symmetry_equiv_pos_as_xyz
x,y,z
1/2-x,1/2+y,1/2-z
1/2+x,1/2-y,1/2+z
-x,-y,-z

loop_
_atom_site_label
_atom_site_type_symbol
_atom_site_fract_x
_atom_site_fract_y
_atom_site_fract_z
_atom_site_U_iso_or_equiv
_atom_site_adp_type
_atom_site_occupancy
_atom_site_disorder_group
_atom_site_disorder_assembly
V1 V 0.55737(8) 0.37894(3) 0.14307(7) 0.0152 Uani 1 0 .
O2 O 0.5967(3) 0.37751(13) 0.2789(3) 0.0161 Uani 1 0 .
V3 V 0.63645(8) 0.37418(3) 0.41499(7) 0.0156 Uani 1 0 .
Cl4 Cl 0.51161(13) 0.37762(5) -0.03805(11) 0.0234 Uani 1 0 .
Cl5 Cl 0.68796(13) 0.36895(6) 0.59798(11) 0.0243 Uani 1 0 .
N6 N 0.4270(4) 0.42896(16) 0.0958(3) 0.0161 Uani 1 0 .
C7 C 0.3174(5) 0.4202(2) 0.0445(5) 0.0234 Uani 1 0 .
C8 C 0.2367(5) 0.4529(2) 0.0138(5) 0.0254 Uani 1 0 .
C9 C 0.2683(5) 0.4974(2) 0.0306(5) 0.0254 Uani 1 0 .
C10 C 0.3811(5) 0.5075(2) 0.0773(5) 0.0215 Uani 1 0 .
C11 C 0.4589(5) 0.4726(2) 0.1102(4) 0.0174 Uani 1 0 .
C12 C 0.5799(5) 0.4813(2) 0.1574(4) 0.0172 Uani 1 0 .
C13 C 0.6243(5) 0.5238(2) 0.1850(5) 0.0228 Uani 1 0 .
C14 C 0.7380(5) 0.5293(2) 0.2269(5) 0.0252 Uani 1 0 .
C15 C 0.8044(5) 0.4918(2) 0.2420(5) 0.023 Uani 1 0 .
C16 C 0.7558(5) 0.4496(2) 0.2152(4) 0.0183 Uani 1 0 .
N17 N 0.6445(4) 0.44413(17) 0.1707(4) 0.0186 Uani 1 0 .
C18 C 0.8245(5) 0.4078(2) 0.2329(5) 0.0243 Uani 1 0 .
C19 C 0.8043(5) 0.3815(2) 0.1335(5) 0.0258 Uani 1 0 .
N20 N 0.6731(4) 0.32686(17) 0.1431(4) 0.0198 Uani 1 0 .
C21 C 0.7696(5) 0.3342(2) 0.1344(4) 0.0202 Uani 1 0 .
C22 C 0.8324(5) 0.2984(2) 0.1256(5) 0.0273 Uani 1 0 .
C23 C 0.7971(6) 0.2548(2) 0.1248(5) 0.0315 Uani 1 0 .
C24 C 0.6963(6) 0.2473(2) 0.1286(5) 0.0295 Uani 1 0 .
C25 C 0.6361(5) 0.2839(2) 0.1393(4) 0.0203 Uani 1 0 .
C26 C 0.5281(5) 0.2784(2) 0.1445(4) 0.0158 Uani 1 0 .
C27 C 0.4895(5) 0.2361(2) 0.1575(4) 0.0208 Uani 1 0 .
C28 C 0.3864(5) 0.2331(2) 0.1611(5) 0.027 Uani 1 0 .
C29 C 0.3264(5) 0.2721(2) 0.1517(5) 0.0249 Uani 1 0 .
C30 C 0.3693(5) 0.3127(2) 0.1391(4) 0.022 Uani 1 0 .
N31 N 0.4684(4) 0.31663(17) 0.1351(3) 0.0178 Uani 1 0 .
N32 N 0.7498(4) 0.43036(17) 0.4648(4) 0.018 Uani 1 0 .
C33 C 0.8593(5) 0.4263(2) 0.5157(4) 0.0231 Uani 1 0 .
C34 C 0.9297(5) 0.4628(2) 0.5562(5) 0.0262 Uani 1 0 .
C35 C 0.8842(5) 0.5055(2) 0.5435(5) 0.0275 Uani 1 0 .
C36 C 0.7701(5) 0.5103(2) 0.4947(5) 0.0253 Uani 1 0 .
C37 C 0.7046(5) 0.4722(2) 0.4558(4) 0.0203 Uani 1 0 .
C38 C 0.5808(5) 0.4745(2) 0.4085(4) 0.0173 Uani 1 0 .
C39 C 0.5250(5) 0.5151(2) 0.3858(5) 0.0228 Uani 1 0 .
C40 C 0.4099(5) 0.5146(2) 0.3455(5) 0.024 Uani 1 0 .
C41 C 0.3562(5) 0.4733(2) 0.3276(5) 0.0241 Uani 1 0 .
C42 C 0.4172(5) 0.4338(2) 0.3503(5) 0.0228 Uani 1 0 .
N43 N 0.5301(4) 0.43403(17) 0.3921(3) 0.0145 Uani 1 0 .
C44 C 0.3635(5) 0.3884(2) 0.3295(5) 0.0252 Uani 1 0 .
C45 C 0.3954(5) 0.3607(2) 0.4287(5) 0.0297 Uani 1 0 .
N46 N 0.5380(4) 0.31494(17) 0.4127(3) 0.0203 Uani 1 0 .
C47 C 0.4422(5) 0.3154(2) 0.4236(4) 0.0224 Uani 1 0 .
C48 C 0.3917(5) 0.2758(2) 0.4331(5) 0.0272 Uani 1 0 .
C49 C 0.4423(6) 0.2350(2) 0.4364(5) 0.0306 Uani 1 0 .
C50 C 0.5423(5) 0.2341(2) 0.4286(5) 0.0248 Uani 1 0 .
C51 C 0.5877(5) 0.2745(2) 0.4151(4) 0.0189 Uani 1 0 .
C52 C 0.6961(5) 0.2760(2) 0.4079(4) 0.017 Uani 1 0 .
C53 C 0.7462(5) 0.2371(2) 0.3942(4) 0.0213 Uani 1 0 .
C54 C 0.8483(5) 0.2396(2) 0.3911(5) 0.025 Uani 1 0 .
C55 C 0.8986(5) 0.2815(2) 0.4022(5) 0.026 Uani 1 0 .
C56 C 0.8441(5) 0.3193(2) 0.4155(4) 0.0191 Uani 1 0 .
N57 N 0.7423(4) 0.31704(17) 0.4177(3) 0.017 Uani 1 0 .
Cl58 Cl 1.10812(14) 0.37003(6) 0.59676(14) 0.0351 Uani 1 0 .
Cl59 Cl 0.58752(13) 0.13577(6) 0.59174(12) 0.0308 Uani 1 0 .
O60 O 0.3859(4) 0.07655(18) 0.4477(4) 0.0421 Uani 1 0 .
C61 C 0.3009(7) 0.1055(3) 0.3797(6) 0.0552 Uani 1 0 .
O62 O 1.1343(4) 0.36198(18) 0.8228(4) 0.0441 Uani 1 0 .
C63 C 1.0330(7) 0.3817(3) 0.8059(6) 0.0461 Uani 1 0 .
O64 O 1.3398(4) 0.39672(17) 0.6187(4) 0.0398 Uani 1 0 .
C65 C 1.4212(6) 0.3671(3) 0.6847(5) 0.0403 Uani 1 0 .
O66 O 0.5712(4) 0.05230(16) 0.7253(4) 0.0367 Uani 1 0 .
C67 C 0.5548(6) 0.0128(3) 0.6648(6) 0.041 Uani 1 0 .
O68 O 0.6404(6) 0.1829(3) 0.7911(6) 0.0463 Uiso 0.65 0 .
C69 C 0.6060(7) 0.1537(3) 0.8478(7) 0.0561 Uiso 1 0 .
O68' O 0.6519(12) 0.1812(5) 0.9333(11) 0.0443 Uiso 0.35 0 .
O70 O 0.5501(8) 0.2656(4) 0.7876(7) 0.0748 Uiso 0.68 0 .
C71 C 0.6347(11) 0.2978(5) 0.8251(10) 0.0541 Uiso 0.68 0 .
O72 O 0.5859(16) 0.2792(7) 0.6740(15) 0.0694 Uiso 0.32 0 .
C73 C 0.627(2) 0.2808(11) 0.774(2) 0.0606 Uiso 0.32 0 .
H1 H 0.2968 0.3889 0.0298 0.033 Uiso 1 0 .
H2 H 0.1585 0.4443 -0.0184 0.0356 Uiso 1 0 .
H3 H 0.2139 0.5216 0.0103 0.0345 Uiso 1 0 .
H4 H 0.4056 0.5385 0.0862 0.0328 Uiso 1 0 .
H5 H 0.5754 0.549 0.176 0.0346 Uiso 1 0 .
H6 H 0.7718 0.5587 0.2456 0.0385 Uiso 1 0 .
H7 H 0.8838 0.4945 0.2708 0.0331 Uiso 1 0 .
H8 H 0.9027 0.4163 0.2668 0.0365 Uiso 1 0 .
H9 H 0.8101 0.3885 0.2795 0.0365 Uiso 1 0 .
H10 H 0.748 0.3969 0.0768 0.039 Uiso 1 0 .
H11 H 0.871 0.3813 0.1231 0.039 Uiso 1 0 .
H12 H 0.9018 0.304 0.1219 0.0362 Uiso 1 0 .
H13 H 0.8428 0.2301 0.1221 0.044 Uiso 1 0 .
H14 H 0.6672 0.217 0.1241 0.0426 Uiso 1 0 .
H15 H 0.5338 0.2099 0.1613 0.0353 Uiso 1 0 .
H16 H 0.3584 0.2041 0.1697 0.0405 Uiso 1 0 .
H17 H 0.2548 0.2711 0.1556 0.0381 Uiso 1 0 .
H18 H 0.3253 0.3397 0.1304 0.0347 Uiso 1 0 .
H19 H 0.8915 0.3968 0.5272 0.0335 Uiso 1 0 .
H20 H 1.0094 0.4586 0.5877 0.0392 Uiso 1 0 .
H21 H 0.931 0.5311 0.5723 0.0393 Uiso 1 0 .
H22 H 0.7363 0.5398 0.4856 0.0354 Uiso 1 0 .
H23 H 0.5654 0.5432 0.4005 0.0344 Uiso 1 0 .
H24 H 0.367 0.5422 0.3286 0.0375 Uiso 1 0 .
H25 H 0.2761 0.472 0.2994 0.0324 Uiso 1 0 .
H26 H 0.2846 0.3921 0.2968 0.0368 Uiso 1 0 .
H27 H 0.3861 0.3723 0.2836 0.0368 Uiso 1 0 .
H28 H 0.4508 0.3772 0.4853 0.0402 Uiso 1 0 .
H29 H 0.3318 0.3571 0.4433 0.0402 Uiso 1 0 .
H30 H 0.3212 0.2772 0.4385 0.0391 Uiso 1 0 .
H31 H 0.408 0.2072 0.4454 0.0444 Uiso 1 0 .
H32 H 0.5789 0.206 0.4302 0.0387 Uiso 1 0 .
H33 H 0.7078 0.2081 0.3879 0.0318 Uiso 1 0 .
H34 H 0.886 0.2134 0.3824 0.0389 Uiso 1 0 .
H35 H 0.9697 0.2844 0.4002 0.0367 Uiso 1 0 .
H36 H 0.879 0.3486 0.4235 0.0334 Uiso 1 0 .
H37 H 0.461 0.0895 0.4983 0.038 Uiso 1 0 .
H38 H 0.281 0.1272 0.4187 0.0634 Uiso 1 0 .
H39 H 0.3249 0.1208 0.3348 0.0634 Uiso 1 0 .
H40 H 0.2363 0.088 0.34 0.0634 Uiso 1 0 .
H41 H 1.1422 0.366 0.7583 0.038 Uiso 1 0 .
H42 H 1.0229 0.3814 0.8687 0.0577 Uiso 1 0 .
H43 H 0.9729 0.3657 0.7548 0.0577 Uiso 1 0 .
H44 H 1.0309 0.4124 0.7847 0.0577 Uiso 1 0 .
H45 H 1.2667 0.3861 0.6227 0.038 Uiso 1 0 .
H46 H 1.4933 0.3808 0.7083 0.0502 Uiso 1 0 .
H47 H 1.4221 0.3398 0.649 0.0502 Uiso 1 0 .
H48 H 1.4077 0.3596 0.743 0.0502 Uiso 1 0 .
H49 H 0.4823 0.012 0.6111 0.0505 Uiso 1 0 .
H50 H 0.6081 0.0112 0.6365 0.0505 Uiso 1 0 .
H51 H 0.5646 -0.0134 0.708 0.0505 Uiso 1 0 .

loop_
_atom_type_symbol
_atom_type_description
_atom_type_scat_dispersion_real
_atom_type_scat_dispersion_imag
_atom_type_scat_source
V V 0.267 0.53 'International Tables Vol. IV (1974) Table 2.2B'
CL Cl 0.132 0.159 'International Tables Vol. IV (1974) Table 2.2B'
O O 0.008 0.006 'International Tables Vol. IV (1974) Table 2.2B'
N N 0.004 0.003 'International Tables Vol. IV (1974) Table 2.2B'
C C 0.002 0.002 'International Tables Vol. IV (1974) Table 2.2B'
H H 0 0 'International Tables Vol. IV (1974) Table 2.2B'
